data_4311533
loop_
_publ_author_name
'Yu-Bin Dong'
'Xia Zhao'
'Ru-Qi Huang'
'Mark D. Smith'
'Hans-Conrad zur Loye'

_publ_section_title
;
 New Ag(I)-Containing Coordination Polymers Generated from Multidentate
 Schiff-Base Ligands
;
_journal_name_full 'Inorganic Chemistry'
_journal_page_first 5603
_journal_page_last 5612
_journal_paper_doi 10.1021/ic049787a
_journal_volume 43
_journal_year 2004
_chemical_formula_sum 'C14.5 H18 Ag F6 N6 O0.5 Sb'
_chemical_formula_weight 627.97
_chemical_name_systematic
; 
 ? 
;
_space_group_IT_number 43
_symmetry_cell_setting orthorhombic
_symmetry_space_group_name_Hall 'F 2 -2d'
_symmetry_space_group_name_H-M 'F d d 2'
_atom_sites_solution_hydrogens geom
_atom_sites_solution_primary direct
_atom_sites_solution_secondary difmap
_audit_creation_method SHELXL-97
_cell_angle_alpha 90.00
_cell_angle_beta 90.00
_cell_angle_gamma 90.00
_cell_formula_units_Z 16
_cell_length_a 21.5481(11)
_cell_length_b 45.196(2)
_cell_length_c 8.7331(4)
_cell_measurement_reflns_used 8607
_cell_measurement_temperature 150.0(2)
_cell_measurement_theta_max 25.662
_cell_measurement_theta_min 2.556
_cell_volume 8505.1(7)
_computing_cell_refinement 'SAINT+ NT V6.02a (Bruker, 1998)'
_computing_data_collection 'SMART NT V5.625 (Bruker, 1998)'
_computing_data_reduction 'SAINT+ NT V6.02a'
_computing_molecular_graphics 'SHELXTL V5.1 (Sheldrick, 1997)'
_computing_publication_material 'SHELXTL V5.1'
_computing_structure_refinement 'SHELXL-97 (Sheldrick, 1997)'
_computing_structure_solution 'SHELXS-97 (Sheldrick, 1990)'
_diffrn_ambient_temperature 150.0(2)
_diffrn_measured_fraction_theta_full 1.000
_diffrn_measured_fraction_theta_max 1.000
_diffrn_measurement_device_type ccd
_diffrn_measurement_method 'omega scans'
_diffrn_radiation_monochromator graphite
_diffrn_radiation_source 'sealed tube'
_diffrn_radiation_type MoK\a
_diffrn_radiation_wavelength 0.71073
_diffrn_reflns_av_R_equivalents 0.0387
_diffrn_reflns_av_sigmaI/netI 0.0351
_diffrn_reflns_limit_h_max 26
_diffrn_reflns_limit_h_min -24
_diffrn_reflns_limit_k_max 54
_diffrn_reflns_limit_k_min -54
_diffrn_reflns_limit_l_max 10
_diffrn_reflns_limit_l_min -10
_diffrn_reflns_number 15575
_diffrn_reflns_theta_full 25.68
_diffrn_reflns_theta_max 25.68
_diffrn_reflns_theta_min 1.80
_diffrn_standards_decay_% <1
_exptl_absorpt_coefficient_mu 2.258
_exptl_absorpt_correction_T_max 0.8620
_exptl_absorpt_correction_T_min 0.7494
_exptl_absorpt_correction_type multi-scan
_exptl_absorpt_process_details '(SADABS, Bruker, 1998)'
_exptl_crystal_colour colorless
_exptl_crystal_density_diffrn 1.962
_exptl_crystal_density_method 'not measured'
_exptl_crystal_description plate
_exptl_crystal_F_000 4848
_exptl_crystal_size_max 0.20
_exptl_crystal_size_mid 0.16
_exptl_crystal_size_min 0.06
_refine_diff_density_max 0.799
_refine_diff_density_min -0.439
_refine_diff_density_rms 0.112
_refine_ls_abs_structure_details 'Flack H D (1983), Acta Cryst. A39, 876-881'
_refine_ls_abs_structure_Flack 0.04(3)
_refine_ls_extinction_method none
_refine_ls_goodness_of_fit_ref 1.051
_refine_ls_hydrogen_treatment mixed
_refine_ls_matrix_type full
_refine_ls_number_parameters 265
_refine_ls_number_reflns 3984
_refine_ls_number_restraints 2
_refine_ls_restrained_S_all 1.052
_refine_ls_R_factor_all 0.0427
_refine_ls_R_factor_gt 0.0385
_refine_ls_shift/su_max 0.001
_refine_ls_shift/su_mean 0.000
_refine_ls_structure_factor_coef Fsqd
_refine_ls_weighting_details 'calc w=1/[\s^2^(Fo^2^)+(0.0527P)^2^+13.0886P] where P=(Fo^2^+2Fc^2^)/3'
_refine_ls_weighting_scheme calc
_refine_ls_wR_factor_gt 0.0898
_refine_ls_wR_factor_ref 0.0916
_reflns_number_gt 3649
_reflns_number_total 3984
_reflns_threshold_expression >2sigma(I)
_cod_data_source_file ic049787asi20040218_092415_3.cif
_cod_data_source_block 3
_cod_depositor_comments
;
The following automatic conversions were performed:
'_symmetry_cell_setting' value 'Orthorhombic' changed to 'orthorhombic'
according to '/home/saulius/struct/CIF-dictionaries/cif_core.dic'
dictionary named 'cif_core.dic' version 2.4.1 from 2010-06-29.

Automatic conversion script
Id: cif_fix_enum 1527 2010-12-29 10:47:43Z saulius 
;
_cod_original_cell_volume 8505.2(7)
_cod_original_formula_sum 'C14.50 H18 Ag F6 N6 O0.50 Sb'
_cod_database_code 4311533

loop_
_symmetry_equiv_pos_as_xyz
'x, y, z'
'-x, -y, z'
'x+1/4, -y+1/4, z+1/4'
'-x+1/4, y+1/4, z+1/4'
'x, y+1/2, z+1/2'
'-x, -y+1/2, z+1/2'
'x+1/4, -y+3/4, z+3/4'
'-x+1/4, y+3/4, z+3/4'
'x+1/2, y, z+1/2'
'-x+1/2, -y, z+1/2'
'x+3/4, -y+1/4, z+3/4'
'-x+3/4, y+1/4, z+3/4'
'x+1/2, y+1/2, z'
'-x+1/2, -y+1/2, z'
'x+3/4, -y+3/4, z+1/4'
'-x+3/4, y+3/4, z+1/4'

loop_
_atom_site_label
_atom_site_type_symbol
_atom_site_fract_x
_atom_site_fract_y
_atom_site_fract_z
_atom_site_U_iso_or_equiv
_atom_site_adp_type
_atom_site_occupancy
_atom_site_symmetry_multiplicity
_atom_site_calc_flag
_atom_site_refinement_flags
_atom_site_disorder_assembly
_atom_site_disorder_group
Ag Ag 0.285181(19) 0.074781(9) 0.20883(6) 0.03491(14) Uani 1 1 d . . .
C1 C 0.1024(3) 0.11828(12) 0.1128(7) 0.0317(13) Uani 1 1 d . . .
C2 C 0.1499(3) 0.09827(12) 0.1483(7) 0.0292(13) Uani 1 1 d . . .
C3 C 0.2172(3) 0.12334(13) -0.0062(7) 0.0346(14) Uani 1 1 d . . .
H3 H 0.2573 0.1258 -0.0500 0.042 Uiso 1 1 calc R . .
C4 C 0.1701(3) 0.14311(12) -0.0444(8) 0.0362(14) Uani 1 1 d . . .
H4 H 0.1786 0.1586 -0.1151 0.043 Uiso 1 1 calc R . .
C5 C 0.0396(3) 0.11711(15) 0.1829(10) 0.0489(19) Uani 1 1 d . . .
H5A H 0.0233 0.1372 0.1938 0.073 Uiso 1 1 calc R . .
H5B H 0.0423 0.1078 0.2840 0.073 Uiso 1 1 calc R . .
H5C H 0.0119 0.1055 0.1173 0.073 Uiso 1 1 calc R . .
C6 C 0.1399(3) 0.07266(12) 0.2547(7) 0.0310(13) Uani 1 1 d . . .
C7 C 0.0832(3) 0.05264(14) 0.2390(10) 0.0452(16) Uani 1 1 d . . .
H7A H 0.0966 0.0319 0.2357 0.068 Uiso 1 1 calc R . .
H7B H 0.0610 0.0575 0.1444 0.068 Uiso 1 1 calc R . .
H7C H 0.0556 0.0556 0.3269 0.068 Uiso 1 1 calc R . .
C8 C 0.1602(4) 0.07867(14) 0.6574(9) 0.053(2) Uani 1 1 d . . .
H8A H 0.1841 0.0932 0.5986 0.079 Uiso 1 1 calc R . .
H8B H 0.1755 0.0781 0.7630 0.079 Uiso 1 1 calc R . .
H8C H 0.1162 0.0843 0.6572 0.079 Uiso 1 1 calc R . .
C9 C 0.1673(3) 0.04879(14) 0.5860(8) 0.0344(14) Uani 1 1 d . . .
C10 C 0.1580(3) 0.02173(12) 0.6820(7) 0.0298(13) Uani 1 1 d . . .
C11 C 0.0999(4) 0.00006(16) 0.8679(9) 0.0488(18) Uani 1 1 d . . .
H11 H 0.0695 0.0013 0.9465 0.059 Uiso 1 1 calc R . .
C12 C 0.1267(3) -0.02686(14) 0.8363(8) 0.0384(15) Uani 1 1 d . . .
H12 H 0.1122 -0.0440 0.8883 0.046 Uiso 1 1 calc R . .
C13 C 0.1906(3) -0.00504(12) 0.6571(7) 0.0277(12) Uani 1 1 d . . .
C14 C 0.2451(3) -0.00827(13) 0.5517(8) 0.0381(15) Uani 1 1 d . . .
H14A H 0.2696 -0.0256 0.5822 0.057 Uiso 1 1 calc R . .
H14B H 0.2710 0.0095 0.5576 0.057 Uiso 1 1 calc R . .
H14C H 0.2304 -0.0109 0.4464 0.057 Uiso 1 1 calc R . .
N1 N 0.1139(2) 0.14093(11) 0.0149(7) 0.0367(13) Uani 1 1 d . . .
N2 N 0.2073(2) 0.10083(10) 0.0912(6) 0.0310(11) Uani 1 1 d . . .
N3 N 0.1830(2) 0.06854(10) 0.3501(6) 0.0319(12) Uani 1 1 d . . .
N4 N 0.1763(2) 0.04367(9) 0.4437(6) 0.0307(11) Uani 1 1 d . . .
N5 N 0.1155(3) 0.02450(12) 0.7907(7) 0.0454(15) Uani 1 1 d . . .
N6 N 0.1725(2) -0.02960(10) 0.7349(6) 0.0319(11) Uani 1 1 d . . .
Sb Sb 0.37463(2) 0.069620(12) 0.74514(6) 0.05572(18) Uani 1 1 d . . .
F1 F 0.4280(4) 0.0722(3) 0.5832(9) 0.216(7) Uani 1 1 d . . .
F2 F 0.3636(5) 0.10946(15) 0.7365(12) 0.190(5) Uani 1 1 d . . .
F3 F 0.3184(3) 0.06990(17) 0.9004(9) 0.117(3) Uani 1 1 d . . .
F4 F 0.3843(4) 0.03028(16) 0.7428(14) 0.168(4) Uani 1 1 d . . .
F5 F 0.4408(3) 0.07626(17) 0.8795(7) 0.109(3) Uani 1 1 d . . .
F6 F 0.3105(2) 0.06440(12) 0.6038(8) 0.0818(17) Uani 1 1 d . . .
O1S O 0.4979(7) 0.0376(3) 0.1030(18) 0.088(4) Uiso 0.50 1 d PD A 1
H1S H 0.4660 0.0429 0.1511 0.132 Uiso 0.50 1 d PR A 1
C1S C 0.4850(12) 0.0123(4) 0.023(2) 0.105(8) Uiso 0.50 1 d PD . 1
H1S1 H 0.5185 -0.0019 0.0409 0.158 Uiso 0.50 1 d PR . 1
H1S2 H 0.4822 0.0166 -0.0873 0.158 Uiso 0.50 1 d PR . 1
H1S3 H 0.4456 0.0040 0.0582 0.158 Uiso 0.50 1 d PR . 1

loop_
_atom_site_aniso_label
_atom_site_aniso_U_11
_atom_site_aniso_U_22
_atom_site_aniso_U_33
_atom_site_aniso_U_23
_atom_site_aniso_U_13
_atom_site_aniso_U_12
Ag 0.0347(2) 0.02478(19) 0.0453(3) -0.0053(2) -0.0066(2) 0.00183(17)
C1 0.033(3) 0.024(3) 0.038(4) 0.005(3) -0.003(3) 0.001(2)
C2 0.031(3) 0.027(3) 0.030(3) -0.002(2) -0.005(2) -0.004(2)
C3 0.036(3) 0.034(3) 0.034(4) 0.006(3) 0.001(3) 0.000(2)
C4 0.050(4) 0.029(3) 0.030(3) 0.007(3) -0.005(3) -0.001(2)
C5 0.037(4) 0.043(4) 0.067(5) 0.019(4) 0.002(4) 0.003(3)
C6 0.031(3) 0.030(3) 0.032(3) -0.001(3) 0.002(3) 0.000(2)
C7 0.051(4) 0.035(3) 0.050(4) 0.009(3) -0.019(3) -0.012(3)
C8 0.089(6) 0.024(3) 0.045(5) -0.004(3) 0.017(4) -0.001(3)
C9 0.034(3) 0.030(3) 0.039(4) 0.002(3) 0.002(3) 0.009(3)
C10 0.035(3) 0.028(3) 0.027(3) 0.003(2) -0.001(3) 0.003(2)
C11 0.052(4) 0.048(4) 0.046(4) 0.010(3) 0.015(4) 0.009(3)
C12 0.042(4) 0.031(3) 0.042(4) 0.010(3) 0.009(3) 0.000(3)
C13 0.032(3) 0.025(3) 0.026(3) 0.002(2) -0.004(2) -0.009(2)
C14 0.038(3) 0.023(3) 0.053(4) 0.009(3) 0.010(3) 0.005(3)
N1 0.043(3) 0.029(3) 0.038(3) 0.006(2) -0.004(3) 0.004(2)
N2 0.040(3) 0.023(2) 0.030(3) -0.002(2) 0.001(2) -0.002(2)
N3 0.044(3) 0.016(2) 0.036(3) 0.007(2) -0.002(2) 0.001(2)
N4 0.036(3) 0.020(2) 0.035(3) 0.008(2) -0.004(2) -0.0046(18)
N5 0.054(4) 0.032(3) 0.050(4) 0.009(3) 0.011(3) 0.011(2)
N6 0.044(3) 0.024(2) 0.027(3) 0.005(2) 0.001(2) -0.0003(18)
Sb 0.0528(3) 0.0647(3) 0.0497(3) -0.0233(3) 0.0175(2) -0.0195(2)
F1 0.125(6) 0.455(19) 0.068(5) -0.117(8) 0.054(4) -0.179(9)
F2 0.327(13) 0.072(4) 0.170(9) 0.005(5) -0.132(10) -0.068(6)
F3 0.101(5) 0.163(7) 0.087(5) -0.024(4) 0.060(4) -0.012(4)
F4 0.215(8) 0.092(5) 0.197(9) -0.071(6) -0.093(8) 0.077(5)
F5 0.079(4) 0.188(8) 0.059(4) -0.063(4) 0.000(3) -0.012(4)
F6 0.065(3) 0.066(3) 0.114(5) -0.038(3) -0.009(3) -0.011(3)

loop_
_atom_type_symbol
_atom_type_description
_atom_type_scat_dispersion_real
_atom_type_scat_dispersion_imag
_atom_type_scat_source
C C 0.0033 0.0016 'International Tables Vol C Tables 4.2.6.8 and 6.1.1.4'
H H 0.0000 0.0000 'International Tables Vol C Tables 4.2.6.8 and 6.1.1.4'
N N 0.0061 0.0033 'International Tables Vol C Tables 4.2.6.8 and 6.1.1.4'
O O 0.0106 0.0060 'International Tables Vol C Tables 4.2.6.8 and 6.1.1.4'
F F 0.0171 0.0103 'International Tables Vol C Tables 4.2.6.8 and 6.1.1.4'
Ag Ag -0.8971 1.1015 'International Tables Vol C Tables 4.2.6.8 and 6.1.1.4'
Sb Sb -0.5866 1.5461 'International Tables Vol C Tables 4.2.6.8 and 6.1.1.4'

loop_
_geom_angle_atom_site_label_1
_geom_angle_atom_site_label_2
_geom_angle_atom_site_label_3
_geom_angle
_geom_angle_site_symmetry_1
_geom_angle_site_symmetry_3
_geom_angle_publ_flag
N6 Ag N2 143.95(17) 10_554 . ?
N6 Ag N1 106.59(17) 10_554 3 ?
N2 Ag N1 106.45(18) . 3 ?
N6 Ag N3 101.61(16) 10_554 . ?
N2 Ag N3 68.91(17) . . ?
N1 Ag N3 126.72(18) 3 . ?
N1 C1 C2 119.5(6) . . ?
N1 C1 C5 117.0(5) . . ?
C2 C1 C5 123.4(6) . . ?
N2 C2 C1 122.5(5) . . ?
N2 C2 C6 115.5(5) . . ?
C1 C2 C6 122.0(5) . . ?
N2 C3 C4 121.4(6) . . ?
N1 C4 C3 121.8(6) . . ?
N3 C6 C2 114.6(5) . . ?
N3 C6 C7 124.1(5) . . ?
C2 C6 C7 121.1(5) . . ?
N4 C9 C8 125.7(6) . . ?
N4 C9 C10 114.6(5) . . ?
C8 C9 C10 119.4(6) . . ?
N5 C10 C13 122.3(5) . . ?
N5 C10 C9 114.7(5) . . ?
C13 C10 C9 123.0(5) . . ?
N5 C11 C12 121.6(7) . . ?
N6 C12 C11 121.8(6) . . ?
N6 C13 C10 118.6(5) . . ?
N6 C13 C14 116.9(5) . . ?
C10 C13 C14 124.5(5) . . ?
C4 N1 C1 118.1(5) . . ?
C4 N1 Ag 122.0(4) . 11_454 ?
C1 N1 Ag 119.8(4) . 11_454 ?
C2 N2 C3 116.6(5) . . ?
C2 N2 Ag 117.7(4) . . ?
C3 N2 Ag 123.8(4) . . ?
C6 N3 N4 115.4(5) . . ?
C6 N3 Ag 107.5(4) . . ?
N4 N3 Ag 117.6(3) . . ?
C9 N4 N3 116.0(5) . . ?
C10 N5 C11 117.2(6) . . ?
C12 N6 C13 118.0(5) . . ?
C12 N6 Ag 116.9(4) . 10 ?
C13 N6 Ag 125.1(4) . 10 ?
F4 Sb F3 95.3(5) . . ?
F4 Sb F2 176.9(5) . . ?
F3 Sb F2 86.4(5) . . ?
F4 Sb F1 88.9(6) . . ?
F3 Sb F1 175.2(5) . . ?
F2 Sb F1 89.3(6) . . ?
F4 Sb F6 87.3(3) . . ?
F3 Sb F6 90.0(3) . . ?
F2 Sb F6 90.0(3) . . ?
F1 Sb F6 87.8(3) . . ?
F4 Sb F5 94.5(4) . . ?
F3 Sb F5 92.2(3) . . ?
F2 Sb F5 88.1(4) . . ?
F1 Sb F5 89.8(3) . . ?
F6 Sb F5 177.0(3) . . ?
C1S C1S O1S 128(2) 2_655 . ?

loop_
_geom_bond_atom_site_label_1
_geom_bond_atom_site_label_2
_geom_bond_distance
_geom_bond_site_symmetry_2
_geom_bond_publ_flag
Ag N6 2.248(5) 10_554 ?
Ag N2 2.293(5) . ?
Ag N1 2.349(5) 3 ?
Ag N3 2.539(5) . ?
C1 N1 1.356(8) . ?
C1 C2 1.401(8) . ?
C1 C5 1.486(9) . ?
C2 N2 1.339(8) . ?
C2 C6 1.500(8) . ?
C3 N2 1.344(8) . ?
C3 C4 1.393(8) . ?
C4 N1 1.321(8) . ?
C6 N3 1.261(8) . ?
C6 C7 1.527(8) . ?
C8 C9 1.495(9) . ?
C9 N4 1.279(9) . ?
C9 C10 1.496(8) . ?
C10 N5 1.325(8) . ?
C10 C13 1.416(8) . ?
C11 N5 1.337(9) . ?
C11 C12 1.375(10) . ?
C12 N6 1.332(8) . ?
C13 N6 1.359(7) . ?
C13 C14 1.499(9) . ?
N1 Ag 2.349(5) 11_454 ?
N3 N4 1.398(6) . ?
N6 Ag 2.248(5) 10 ?
Sb F4 1.790(7) . ?
Sb F3 1.818(6) . ?
Sb F2 1.818(7) . ?
Sb F1 1.826(6) . ?
Sb F6 1.868(6) . ?
Sb F5 1.870(6) . ?
O1S C1S 1.371(10) . ?
C1S C1S 1.29(4) 2_655 ?

loop_
_geom_torsion_atom_site_label_1
_geom_torsion_atom_site_label_2
_geom_torsion_atom_site_label_3
_geom_torsion_atom_site_label_4
_geom_torsion
_geom_torsion_site_symmetry_1
_geom_torsion_site_symmetry_2
_geom_torsion_site_symmetry_3
_geom_torsion_site_symmetry_4
_geom_torsion_publ_flag
N1 C1 C2 N2 1.2(9) . . . . ?
C5 C1 C2 N2 -175.7(6) . . . . ?
N1 C1 C2 C6 -179.5(5) . . . . ?
C5 C1 C2 C6 3.6(10) . . . . ?
N2 C3 C4 N1 1.1(10) . . . . ?
N2 C2 C6 N3 42.9(7) . . . . ?
C1 C2 C6 N3 -136.5(6) . . . . ?
N2 C2 C6 C7 -133.8(6) . . . . ?
C1 C2 C6 C7 46.8(9) . . . . ?
N4 C9 C10 N5 -141.2(6) . . . . ?
C8 C9 C10 N5 33.6(9) . . . . ?
N4 C9 C10 C13 37.2(9) . . . . ?
C8 C9 C10 C13 -148.0(6) . . . . ?
N5 C11 C12 N6 4.7(12) . . . . ?
N5 C10 C13 N6 8.0(9) . . . . ?
C9 C10 C13 N6 -170.3(5) . . . . ?
N5 C10 C13 C14 -170.9(6) . . . . ?
C9 C10 C13 C14 10.8(9) . . . . ?
C3 C4 N1 C1 -1.5(10) . . . . ?
C3 C4 N1 Ag 177.6(5) . . . 11_454 ?
C2 C1 N1 C4 0.4(9) . . . . ?
C5 C1 N1 C4 177.5(6) . . . . ?
C2 C1 N1 Ag -178.6(4) . . . 11_454 ?
C5 C1 N1 Ag -1.6(8) . . . 11_454 ?
C1 C2 N2 C3 -1.6(9) . . . . ?
C6 C2 N2 C3 179.0(5) . . . . ?
C1 C2 N2 Ag 163.5(5) . . . . ?
C6 C2 N2 Ag -15.9(6) . . . . ?
C4 C3 N2 C2 0.5(9) . . . . ?
C4 C3 N2 Ag -163.5(5) . . . . ?
N6 Ag N2 C2 77.0(5) 10_554 . . . ?
N1 Ag N2 C2 -127.3(4) 3 . . . ?
N3 Ag N2 C2 -3.6(4) . . . . ?
N6 Ag N2 C3 -119.1(5) 10_554 . . . ?
N1 Ag N2 C3 36.6(5) 3 . . . ?
N3 Ag N2 C3 160.3(5) . . . . ?
C2 C6 N3 N4 -176.2(5) . . . . ?
C7 C6 N3 N4 0.4(9) . . . . ?
C2 C6 N3 Ag -42.7(6) . . . . ?
C7 C6 N3 Ag 133.9(6) . . . . ?
N6 Ag N3 C6 -118.0(4) 10_554 . . . ?
N2 Ag N3 C6 25.6(4) . . . . ?
N1 Ag N3 C6 120.8(4) 3 . . . ?
N6 Ag N3 N4 14.2(4) 10_554 . . . ?
N2 Ag N3 N4 157.9(4) . . . . ?
N1 Ag N3 N4 -106.9(4) 3 . . . ?
C8 C9 N4 N3 3.5(10) . . . . ?
C10 C9 N4 N3 177.9(5) . . . . ?
C6 N3 N4 C9 -112.9(6) . . . . ?
Ag N3 N4 C9 118.5(5) . . . . ?
C13 C10 N5 C11 -6.3(10) . . . . ?
C9 C10 N5 C11 172.2(6) . . . . ?
C12 C11 N5 C10 0.0(11) . . . . ?
C11 C12 N6 C13 -2.9(10) . . . . ?
C11 C12 N6 Ag 176.3(6) . . . 10 ?
C10 C13 N6 C12 -3.1(8) . . . . ?
C14 C13 N6 C12 175.9(6) . . . . ?
C10 C13 N6 Ag 177.8(4) . . . 10 ?
C14 C13 N6 Ag -3.2(7) . . . 10 ?
